data_9000182
loop_
_publ_author_name
'Moore, P. B.'

_publ_section_title
;
 The crystal structure of sapphirine
;
_journal_name_full 'American Mineralogist'
_journal_page_first 31
_journal_page_last 49
_journal_volume 54
_journal_year 1969
_chemical_formula_sum 'Al9 Mg3.5 O20 Si1.5'
_chemical_name_mineral Sapphirine
_space_group_IT_number 14
_symmetry_space_group_name_Hall '-P 2yab'
_symmetry_space_group_name_H-M 'P 1 21/a 1'
_cell_angle_alpha 90
_cell_angle_beta 125.46
_cell_angle_gamma 90
_cell_formula_units_Z 4
_cell_length_a 11.266
_cell_length_b 14.401
_cell_length_c 9.929
_cell_volume 1312.109
_database_code_amcsd 0000187
_exptl_crystal_density_diffrn 3.493
_cod_original_formula_sum 'Al9 Mg3.5 Si1.5 O20'
_cod_database_code 9000182

loop_
_space_group_symop_operation_xyz
x,y,z
1/2+x,1/2-y,z
1/2-x,1/2+y,-z
-x,-y,-z

loop_
_atom_site_label
_atom_site_fract_x
_atom_site_fract_y
_atom_site_fract_z
_atom_site_occupancy
_atom_site_U_iso_or_equiv
Al1_1 0.00780 0.15840 0.13750 1.00000 0.00342
Al2_1 -0.00890 0.15600 0.61360 1.00000 0.00507
Al3_1 -0.00430 0.05670 0.37260 0.50000 0.00253
Mg3 -0.00430 0.05670 0.37260 0.50000 0.00253
Mg4 -0.00130 0.05670 0.87280 1.00000 0.00481
Mg5 0.00810 0.36670 0.14250 1.00000 0.00393
Mg6 -0.00840 0.36490 0.60790 1.00000 0.00329
Al7 0.00000 0.25690 0.87540 1.00000 0.00418
Al8 0.25100 0.24960 0.87550 1.00000 0.00418
Al1_2 0.19630 0.55590 0.24420 1.00000 0.00532
Si2 0.20180 0.55360 0.75520 0.75000 0.00557
Al2_2 0.20180 0.55360 0.75520 0.25000 0.00557
Al3_2 0.20260 0.45020 0.50720 0.50000 0.00253
Si3 0.20260 0.45020 0.50720 0.50000 0.00253
Al4 0.19930 0.44200 0.00510 0.75000 0.00241
Si4 0.19930 0.44200 0.00510 0.25000 0.00241
Al5 0.18780 0.75520 0.75530 1.00000 0.00266
Al6 0.18720 0.24580 0.50410 1.00000 0.00253
O1 0.12050 0.25560 0.11740 1.00000 0.00329
O2 0.12810 0.25240 0.63150 1.00000 0.00684
O3 0.11700 0.05550 0.12440 1.00000 0.00494
O4 0.10910 0.05330 0.61760 1.00000 0.00684
O5 0.11460 0.15470 0.36580 1.00000 0.00621
O6 0.10520 0.16670 0.84670 1.00000 0.00735
O7 0.11240 -0.05400 0.37540 1.00000 0.00912
O8 0.11140 -0.06110 0.86920 1.00000 0.00697
O9 0.37260 0.25030 0.11230 1.00000 0.00443
O10 0.37710 0.24720 0.62610 1.00000 0.00811
O11 0.35960 0.03890 0.12550 1.00000 0.00684
O12 0.36960 0.04080 0.62870 1.00000 0.00760
O13 0.38980 0.34250 0.38660 1.00000 0.00798
O14 0.39430 0.33200 0.90090 1.00000 0.00291
O15 0.36200 0.14860 0.35070 1.00000 0.00456
O16 0.37360 0.15680 0.87510 1.00000 0.00671
O17 0.14150 0.45560 0.12460 1.00000 0.00443
O18 0.14820 0.46180 0.63300 1.00000 0.00532
O19 0.13320 0.35000 0.39610 1.00000 0.00785
O20 0.12440 0.34490 0.86970 1.00000 0.00355

loop_
_cod_changelog_entry_id
_cod_changelog_entry_author
_cod_changelog_entry_date
_cod_changelog_entry_text
1
;cod-tools version 3.10.1
Id: cif_fix_AMCSD_atom_labels 10224 2024-08-07 11:09:31Z saulius
;
2024-08-07T19:38:02+03:00
;Changed the following '_atom_site_label' values:
the first duplicated label 'Al1'  converted to 'Al1_1'
duplicated label 'Al1' at index 9 converted to 'Al1_2'
the first duplicated label 'Al2'  converted to 'Al2_1'
duplicated label 'Al2' at index 11 converted to 'Al2_2'
the first duplicated label 'Al3'  converted to 'Al3_1'
duplicated label 'Al3' at index 12 converted to 'Al3_2'
;

loop_
_cod_related_entry_id
_cod_related_entry_database
_cod_related_entry_code
1 AMCSD 0000187
